data_8106921
loop_
_publ_author_name
'Liu, Si-Jie'
'Shang, Ruo-Feng'
'Jia, PengFei'
'Wang, Xin'
'Song, Yu-Pin'

_publ_section_title
;
 Crystal structure of
 N,N-diethyl-2-(2-(6-(4-methoxybenzyl)-7-oxo-7H-thiazolo[3,3-b][1,2,4]triazin-3-yl)phenoxy)acetamide,
 C25H26N4O4S
;
_journal_issue 2
_journal_name_full 'Zeitschrift f\"ur Kristallographie - New Crystal Structures'
_journal_page_first 499
_journal_page_last 501
_journal_paper_doi 10.1515/ncrs-2015-0163
_journal_volume 231
_journal_year 2016
_chemical_formula_sum 'C25 H26 N4 O4 S'
_chemical_formula_weight 478.56
_space_group_IT_number 2
_space_group_name_Hall '-P 1'
_space_group_name_H-M_alt 'P -1'
_symmetry_cell_setting triclinic
_symmetry_space_group_name_H-M 'P -1'
_atom_sites_solution_hydrogens geom
_atom_sites_solution_primary direct
_atom_sites_solution_secondary difmap
_cell_angle_alpha 87.80(3)
_cell_angle_beta 76.32(3)
_cell_angle_gamma 77.88(3)
_cell_formula_units_Z 2
_cell_length_a 8.6698(17)
_cell_length_b 9.4692(19)
_cell_length_c 14.855(3)
_cell_measurement_reflns_used 3170
_cell_measurement_temperature 113(2)
_cell_measurement_theta_max 27.8884
_cell_measurement_theta_min 2.5996
_cell_volume 1158.4(4)
_computing_cell_refinement crystalclear
_computing_data_collection crystalclear
_computing_data_reduction crystalclear
_computing_molecular_graphics 'Bruker SHELXTL'
_computing_publication_material 'Bruker SHELXTL'
_computing_structure_refinement 'SHELXL-97 (Sheldrick, 1997)'
_computing_structure_solution 'SHELXS-97 (Sheldrick, 1990)'
_diffrn_ambient_temperature 113(2)
_diffrn_measured_fraction_theta_full 0.988
_diffrn_measured_fraction_theta_max 0.988
_diffrn_measurement_device_type 'rigaku saturn'
_diffrn_measurement_method '\w scans'
_diffrn_radiation_monochromator confocal
_diffrn_radiation_source 'rotating anode'
_diffrn_radiation_type MoK\a
_diffrn_radiation_wavelength 0.71073
_diffrn_reflns_av_R_equivalents 0.0253
_diffrn_reflns_av_sigmaI/netI 0.0382
_diffrn_reflns_limit_h_max 9
_diffrn_reflns_limit_h_min -10
_diffrn_reflns_limit_k_max 4
_diffrn_reflns_limit_k_min -11
_diffrn_reflns_limit_l_max 17
_diffrn_reflns_limit_l_min -17
_diffrn_reflns_number 6718
_diffrn_reflns_theta_full 25.02
_diffrn_reflns_theta_max 25.02
_diffrn_reflns_theta_min 2.60
_diffrn_standards_decay_% 0
_diffrn_standards_interval_count 0
_diffrn_standards_interval_time 0
_diffrn_standards_number 0
_exptl_absorpt_coefficient_mu 0.180
_exptl_absorpt_correction_T_max 0.9822
_exptl_absorpt_correction_T_min 0.9580
_exptl_absorpt_correction_type multi-scan
_exptl_absorpt_process_details crystalclear
_exptl_crystal_colour colourless
_exptl_crystal_density_diffrn 1.372
_exptl_crystal_density_method 'not measured'
_exptl_crystal_description blocks
_exptl_crystal_F_000 504
_exptl_crystal_size_max 0.24
_exptl_crystal_size_mid 0.18
_exptl_crystal_size_min 0.10
_refine_diff_density_max 0.478
_refine_diff_density_min -0.299
_refine_diff_density_rms 0.047
_refine_ls_extinction_method none
_refine_ls_goodness_of_fit_ref 1.129
_refine_ls_hydrogen_treatment constr
_refine_ls_matrix_type full
_refine_ls_number_parameters 310
_refine_ls_number_reflns 4060
_refine_ls_number_restraints 0
_refine_ls_restrained_S_all 1.129
_refine_ls_R_factor_all 0.0525
_refine_ls_R_factor_gt 0.0429
_refine_ls_shift/su_max 0.001
_refine_ls_shift/su_mean 0.000
_refine_ls_structure_factor_coef Fsqd
_refine_ls_weighting_details 'calc w=1/[\s^2^(Fo^2^)+(0.0753P)^2^+0.0390P] where P=(Fo^2^+2Fc^2^)/3'
_refine_ls_weighting_scheme calc
_refine_ls_wR_factor_gt 0.1192
_refine_ls_wR_factor_ref 0.1260
_reflns_number_gt 3325
_reflns_number_total 4060
_reflns_threshold_expression >2sigma(I)
_cod_data_source_file suppl_ncrs-2015-0163_suppl.cif
_cod_data_source_block r80706f
_cod_original_cell_volume 1158.5(4)
_cod_original_sg_symbol_H-M P-1
_cod_database_code 8106921

loop_
_symmetry_equiv_pos_as_xyz
'x, y, z'
'-x, -y, -z'

loop_
_atom_site_label
_atom_site_type_symbol
_atom_site_fract_x
_atom_site_fract_y
_atom_site_fract_z
_atom_site_U_iso_or_equiv
_atom_site_adp_type
_atom_site_occupancy
_atom_site_symmetry_multiplicity
_atom_site_calc_flag
_atom_site_refinement_flags
_atom_site_disorder_assembly
_atom_site_disorder_group
S1 S 0.94325(6) 0.87942(5) 0.09699(3) 0.03096(17) Uani 1 1 d . . .
O1 O 0.83053(16) 0.40951(16) 0.70710(9) 0.0352(4) Uani 1 1 d . . .
O2 O 0.70416(17) 0.96419(16) 0.43500(9) 0.0349(4) Uani 1 1 d . . .
O3 O 0.90171(15) 0.41866(14) 0.23942(8) 0.0258(3) Uani 1 1 d . . .
O4 O 1.16807(17) 0.24569(17) 0.14172(9) 0.0391(4) Uani 1 1 d . . .
N1 N 0.81094(18) 0.93948(17) 0.27942(11) 0.0267(4) Uani 1 1 d . . .
N2 N 0.67420(17) 0.68972(17) 0.28727(10) 0.0222(3) Uani 1 1 d . . .
N3 N 0.78202(17) 0.72723(16) 0.21120(10) 0.0215(3) Uani 1 1 d . . .
N4 N 1.2249(2) 0.11266(19) 0.26369(12) 0.0356(4) Uani 1 1 d . . .
C1 C 0.7583(3) 0.4273(3) 0.80337(14) 0.0393(5) Uani 1 1 d . . .
H1A H 0.7569 0.5233 0.8226 0.059 Uiso 1 1 calc R . .
H1B H 0.8200 0.3584 0.8373 0.059 Uiso 1 1 calc R . .
H1C H 0.6492 0.4123 0.8153 0.059 Uiso 1 1 calc R . .
C2 C 0.7505(2) 0.4933(2) 0.64817(13) 0.0251(4) Uani 1 1 d . . .
C3 C 0.6128(2) 0.6009(2) 0.67594(13) 0.0291(5) Uani 1 1 d . . .
H3 H 0.5669 0.6197 0.7386 0.035 Uiso 1 1 calc R . .
C4 C 0.5439(2) 0.6805(2) 0.60957(13) 0.0274(4) Uani 1 1 d . . .
H4 H 0.4523 0.7533 0.6286 0.033 Uiso 1 1 calc R . .
C5 C 0.6086(2) 0.6539(2) 0.51558(12) 0.0227(4) Uani 1 1 d . . .
C6 C 0.7456(2) 0.5439(2) 0.48931(13) 0.0298(5) Uani 1 1 d . . .
H6 H 0.7905 0.5238 0.4267 0.036 Uiso 1 1 calc R . .
C7 C 0.8161(2) 0.4642(2) 0.55438(13) 0.0308(5) Uani 1 1 d . . .
H7 H 0.9075 0.3911 0.5354 0.037 Uiso 1 1 calc R . .
C8 C 0.5264(2) 0.7362(2) 0.44390(12) 0.0273(4) Uani 1 1 d . . .
H8A H 0.4588 0.6786 0.4252 0.033 Uiso 1 1 calc R . .
H8B H 0.4565 0.8250 0.4718 0.033 Uiso 1 1 calc R . .
C9 C 0.6454(2) 0.7720(2) 0.35974(12) 0.0229(4) Uani 1 1 d . . .
C10 C 0.7226(2) 0.8981(2) 0.36255(13) 0.0262(4) Uani 1 1 d . . .
C11 C 0.8370(2) 0.8519(2) 0.20891(12) 0.0242(4) Uani 1 1 d . . .
C12 C 0.9093(2) 0.7201(2) 0.05902(13) 0.0270(4) Uani 1 1 d . . .
H12 H 0.9458 0.6870 -0.0020 0.032 Uiso 1 1 calc R . .
C13 C 0.8248(2) 0.6495(2) 0.12695(11) 0.0222(4) Uani 1 1 d . . .
C14 C 0.7784(2) 0.5104(2) 0.11926(12) 0.0231(4) Uani 1 1 d . . .
C15 C 0.7007(2) 0.4921(2) 0.04957(13) 0.0273(4) Uani 1 1 d . . .
H15 H 0.6732 0.5694 0.0119 0.033 Uiso 1 1 calc R . .
C16 C 0.6640(2) 0.3603(2) 0.03589(13) 0.0311(5) Uani 1 1 d . . .
H16 H 0.6116 0.3490 -0.0104 0.037 Uiso 1 1 calc R . .
C17 C 0.7064(2) 0.2453(2) 0.09202(13) 0.0299(5) Uani 1 1 d . . .
H17 H 0.6814 0.1567 0.0833 0.036 Uiso 1 1 calc R . .
C18 C 0.7854(2) 0.2606(2) 0.16106(13) 0.0270(4) Uani 1 1 d . . .
H18 H 0.8142 0.1825 0.1979 0.032 Uiso 1 1 calc R . .
C19 C 0.8212(2) 0.3926(2) 0.17471(12) 0.0233(4) Uani 1 1 d . . .
C20 C 0.9760(2) 0.3004(2) 0.28681(13) 0.0278(4) Uani 1 1 d . . .
H20A H 0.9006 0.2370 0.3082 0.033 Uiso 1 1 calc R . .
H20B H 1.0019 0.3360 0.3407 0.033 Uiso 1 1 calc R . .
C21 C 1.1305(2) 0.2154(2) 0.22431(13) 0.0288(4) Uani 1 1 d . . .
C22 C 1.1910(3) 0.0759(2) 0.36251(16) 0.0426(6) Uani 1 1 d . . .
H22A H 1.0984 0.1459 0.3955 0.051 Uiso 1 1 calc R . .
H22B H 1.2835 0.0832 0.3869 0.051 Uiso 1 1 calc R . .
C23 C 1.1568(3) -0.0726(3) 0.3808(2) 0.0608(8) Uani 1 1 d . . .
H23A H 1.0652 -0.0808 0.3570 0.091 Uiso 1 1 calc R . .
H23B H 1.1333 -0.0891 0.4464 0.091 Uiso 1 1 calc R . .
H23C H 1.2499 -0.1430 0.3508 0.091 Uiso 1 1 calc R . .
C24 C 1.3858(3) 0.0463(3) 0.20569(18) 0.0463(6) Uani 1 1 d . . .
H24A H 1.4576 0.0075 0.2458 0.056 Uiso 1 1 calc R . .
H24B H 1.4310 0.1207 0.1683 0.056 Uiso 1 1 calc R . .
C25 C 1.3808(3) -0.0714(3) 0.1433(2) 0.0708(9) Uani 1 1 d . . .
H25A H 1.3342 -0.1447 0.1796 0.106 Uiso 1 1 calc R . .
H25B H 1.4890 -0.1128 0.1097 0.106 Uiso 1 1 calc R . .
H25C H 1.3160 -0.0326 0.1004 0.106 Uiso 1 1 calc R . .

loop_
_atom_site_aniso_label
_atom_site_aniso_U_11
_atom_site_aniso_U_22
_atom_site_aniso_U_33
_atom_site_aniso_U_23
_atom_site_aniso_U_13
_atom_site_aniso_U_12
S1 0.0409(3) 0.0253(3) 0.0219(3) 0.0056(2) 0.0008(2) -0.0065(2)
O1 0.0396(8) 0.0404(9) 0.0250(8) 0.0056(7) -0.0120(6) -0.0031(7)
O2 0.0429(8) 0.0330(8) 0.0259(8) -0.0103(6) -0.0050(6) -0.0032(7)
O3 0.0351(7) 0.0211(7) 0.0211(7) 0.0023(5) -0.0126(5) 0.0008(6)
O4 0.0416(8) 0.0443(9) 0.0244(8) 0.0031(7) -0.0048(6) 0.0027(7)
N1 0.0327(8) 0.0216(8) 0.0242(9) 0.0012(7) -0.0064(7) -0.0023(7)
N2 0.0226(7) 0.0243(8) 0.0164(8) 0.0035(6) -0.0027(6) -0.0002(7)
N3 0.0253(7) 0.0202(8) 0.0154(8) 0.0027(6) -0.0023(6) -0.0002(7)
N4 0.0401(9) 0.0326(10) 0.0332(10) 0.0030(8) -0.0162(8) 0.0032(8)
C1 0.0515(13) 0.0424(13) 0.0253(11) 0.0087(10) -0.0118(9) -0.0113(11)
C2 0.0284(9) 0.0267(10) 0.0236(10) 0.0035(8) -0.0090(8) -0.0103(9)
C3 0.0386(11) 0.0304(11) 0.0161(9) -0.0027(8) -0.0027(8) -0.0059(9)
C4 0.0298(9) 0.0274(10) 0.0202(9) -0.0025(8) 0.0001(8) -0.0011(8)
C5 0.0230(9) 0.0264(10) 0.0179(9) 0.0008(8) -0.0018(7) -0.0070(8)
C6 0.0314(10) 0.0347(11) 0.0172(9) -0.0004(8) 0.0005(8) 0.0000(9)
C7 0.0267(9) 0.0328(11) 0.0267(10) 0.0011(9) -0.0006(8) 0.0009(9)
C8 0.0239(9) 0.0351(11) 0.0189(10) -0.0005(8) -0.0012(7) -0.0013(9)
C9 0.0226(8) 0.0257(10) 0.0177(9) 0.0022(8) -0.0064(7) 0.0024(8)
C10 0.0285(9) 0.0235(10) 0.0239(10) 0.0014(8) -0.0081(8) 0.0029(8)
C11 0.0258(9) 0.0216(10) 0.0223(10) 0.0048(8) -0.0058(7) 0.0007(8)
C12 0.0331(10) 0.0264(10) 0.0169(9) 0.0019(8) -0.0028(8) 0.0003(9)
C13 0.0262(9) 0.0224(10) 0.0142(9) 0.0014(7) -0.0046(7) 0.0030(8)
C14 0.0237(9) 0.0252(10) 0.0157(9) 0.0000(8) -0.0013(7) 0.0015(8)
C15 0.0272(9) 0.0298(11) 0.0214(10) 0.0000(8) -0.0059(8) 0.0025(8)
C16 0.0265(9) 0.0396(12) 0.0267(11) -0.0065(9) -0.0081(8) -0.0025(9)
C17 0.0284(9) 0.0305(11) 0.0282(11) -0.0054(9) 0.0002(8) -0.0065(9)
C18 0.0284(9) 0.0238(10) 0.0242(10) 0.0018(8) -0.0018(8) -0.0008(8)
C19 0.0232(9) 0.0260(10) 0.0174(9) -0.0014(8) -0.0015(7) -0.0014(8)
C20 0.0368(10) 0.0270(11) 0.0185(9) 0.0045(8) -0.0085(8) -0.0026(9)
C21 0.0351(10) 0.0272(11) 0.0243(11) 0.0013(8) -0.0117(8) -0.0016(9)
C22 0.0565(14) 0.0345(12) 0.0379(13) 0.0109(10) -0.0230(11) 0.0002(11)
C23 0.0646(16) 0.0648(18) 0.0710(19) 0.0291(15) -0.0376(14) -0.0338(15)
C24 0.0367(11) 0.0436(14) 0.0587(16) -0.0005(12) -0.0169(11) -0.0017(11)
C25 0.0591(17) 0.0559(18) 0.087(2) -0.0279(16) -0.0028(15) 0.0006(15)

loop_
_atom_type_symbol
_atom_type_description
_atom_type_scat_dispersion_real
_atom_type_scat_dispersion_imag
_atom_type_scat_source
C C 0.0033 0.0016 'International Tables Vol C Tables 4.2.6.8 and 6.1.1.4'
H H 0.0000 0.0000 'International Tables Vol C Tables 4.2.6.8 and 6.1.1.4'
N N 0.0061 0.0033 'International Tables Vol C Tables 4.2.6.8 and 6.1.1.4'
O O 0.0106 0.0060 'International Tables Vol C Tables 4.2.6.8 and 6.1.1.4'
S S 0.1246 0.1234 'International Tables Vol C Tables 4.2.6.8 and 6.1.1.4'

loop_
_geom_angle_atom_site_label_1
_geom_angle_atom_site_label_2
_geom_angle_atom_site_label_3
_geom_angle
_geom_angle_site_symmetry_1
_geom_angle_site_symmetry_3
C12 S1 C11 90.91(9) . .
C2 O1 C1 116.85(16) . .
C19 O3 C20 119.15(15) . .
C11 N1 C10 116.10(16) . .
C9 N2 N3 115.01(15) . .
C11 N3 N2 121.81(15) . .
C11 N3 C13 115.75(15) . .
N2 N3 C13 121.90(15) . .
C21 N4 C22 125.16(18) . .
C21 N4 C24 116.93(18) . .
C22 N4 C24 117.32(18) . .
O1 C1 H1A 109.5 . .
O1 C1 H1B 109.5 . .
H1A C1 H1B 109.5 . .
O1 C1 H1C 109.5 . .
H1A C1 H1C 109.5 . .
H1B C1 H1C 109.5 . .
O1 C2 C3 124.85(17) . .
O1 C2 C7 115.45(17) . .
C3 C2 C7 119.70(18) . .
C2 C3 C4 119.59(17) . .
C2 C3 H3 120.2 . .
C4 C3 H3 120.2 . .
C5 C4 C3 121.51(18) . .
C5 C4 H4 119.2 . .
C3 C4 H4 119.2 . .
C4 C5 C6 117.90(17) . .
C4 C5 C8 120.87(17) . .
C6 C5 C8 121.14(16) . .
C7 C6 C5 121.34(17) . .
C7 C6 H6 119.3 . .
C5 C6 H6 119.3 . .
C6 C7 C2 119.94(18) . .
C6 C7 H7 120.0 . .
C2 C7 H7 120.0 . .
C9 C8 C5 112.66(15) . .
C9 C8 H8A 109.1 . .
C5 C8 H8A 109.1 . .
C9 C8 H8B 109.1 . .
C5 C8 H8B 109.1 . .
H8A C8 H8B 107.8 . .
N2 C9 C10 123.66(16) . .
N2 C9 C8 116.76(17) . .
C10 C9 C8 119.57(16) . .
O2 C10 N1 121.78(18) . .
O2 C10 C9 121.33(17) . .
N1 C10 C9 116.86(16) . .
N1 C11 N3 125.37(16) . .
N1 C11 S1 125.15(15) . .
N3 C11 S1 109.47(14) . .
C13 C12 S1 113.02(14) . .
C13 C12 H12 123.5 . .
S1 C12 H12 123.5 . .
C12 C13 N3 110.82(17) . .
C12 C13 C14 127.16(17) . .
N3 C13 C14 122.02(15) . .
C15 C14 C19 119.01(18) . .
C15 C14 C13 118.78(17) . .
C19 C14 C13 122.01(16) . .
C16 C15 C14 120.83(19) . .
C16 C15 H15 119.6 . .
C14 C15 H15 119.6 . .
C15 C16 C17 119.22(18) . .
C15 C16 H16 120.4 . .
C17 C16 H16 120.4 . .
C16 C17 C18 120.94(19) . .
C16 C17 H17 119.5 . .
C18 C17 H17 119.5 . .
C19 C18 C17 119.61(18) . .
C19 C18 H18 120.2 . .
C17 C18 H18 120.2 . .
O3 C19 C18 124.37(17) . .
O3 C19 C14 115.24(16) . .
C18 C19 C14 120.37(17) . .
O3 C20 C21 111.32(15) . .
O3 C20 H20A 109.4 . .
C21 C20 H20A 109.4 . .
O3 C20 H20B 109.4 . .
C21 C20 H20B 109.4 . .
H20A C20 H20B 108.0 . .
O4 C21 N4 122.40(19) . .
O4 C21 C20 120.02(17) . .
N4 C21 C20 117.52(17) . .
N4 C22 C23 113.5(2) . .
N4 C22 H22A 108.9 . .
C23 C22 H22A 108.9 . .
N4 C22 H22B 108.9 . .
C23 C22 H22B 108.9 . .
H22A C22 H22B 107.7 . .
C22 C23 H23A 109.5 . .
C22 C23 H23B 109.5 . .
H23A C23 H23B 109.5 . .
C22 C23 H23C 109.5 . .
H23A C23 H23C 109.5 . .
H23B C23 H23C 109.5 . .
N4 C24 C25 113.5(2) . .
N4 C24 H24A 108.9 . .
C25 C24 H24A 108.9 . .
N4 C24 H24B 108.9 . .
C25 C24 H24B 108.9 . .
H24A C24 H24B 107.7 . .
C24 C25 H25A 109.5 . .
C24 C25 H25B 109.5 . .
H25A C25 H25B 109.5 . .
C24 C25 H25C 109.5 . .
H25A C25 H25C 109.5 . .
H25B C25 H25C 109.5 . .

loop_
_geom_bond_atom_site_label_1
_geom_bond_atom_site_label_2
_geom_bond_distance
_geom_bond_site_symmetry_2
S1 C12 1.736(2) .
S1 C11 1.7391(19) .
O1 C2 1.371(2) .
O1 C1 1.420(2) .
O2 C10 1.226(2) .
O3 C19 1.371(2) .
O3 C20 1.420(2) .
O4 C21 1.231(2) .
N1 C11 1.309(2) .
N1 C10 1.381(2) .
N2 C9 1.297(2) .
N2 N3 1.373(2) .
N3 C11 1.359(2) .
N3 C13 1.408(2) .
N4 C21 1.345(3) .
N4 C22 1.470(3) .
N4 C24 1.479(3) .
C1 H1A 0.9600 .
C1 H1B 0.9600 .
C1 H1C 0.9600 .
C2 C3 1.386(3) .
C2 C7 1.389(3) .
C3 C4 1.389(3) .
C3 H3 0.9300 .
C4 C5 1.387(2) .
C4 H4 0.9300 .
C5 C6 1.393(3) .
C5 C8 1.520(3) .
C6 C7 1.381(3) .
C6 H6 0.9300 .
C7 H7 0.9300 .
C8 C9 1.499(2) .
C8 H8A 0.9700 .
C8 H8B 0.9700 .
C9 C10 1.493(3) .
C12 C13 1.344(3) .
C12 H12 0.9300 .
C13 C14 1.471(3) .
C14 C15 1.396(3) .
C14 C19 1.400(3) .
C15 C16 1.385(3) .
C15 H15 0.9300 .
C16 C17 1.386(3) .
C16 H16 0.9300 .
C17 C18 1.389(3) .
C17 H17 0.9300 .
C18 C19 1.383(3) .
C18 H18 0.9300 .
C20 C21 1.523(3) .
C20 H20A 0.9700 .
C20 H20B 0.9700 .
C22 C23 1.499(3) .
C22 H22A 0.9700 .
C22 H22B 0.9700 .
C23 H23A 0.9600 .
C23 H23B 0.9600 .
C23 H23C 0.9600 .
C24 C25 1.490(4) .
C24 H24A 0.9700 .
C24 H24B 0.9700 .
C25 H25A 0.9600 .
C25 H25B 0.9600 .
C25 H25C 0.9600 .

loop_
_geom_torsion_atom_site_label_1
_geom_torsion_atom_site_label_2
_geom_torsion_atom_site_label_3
_geom_torsion_atom_site_label_4
_geom_torsion
_geom_torsion_site_symmetry_1
_geom_torsion_site_symmetry_2
_geom_torsion_site_symmetry_3
_geom_torsion_site_symmetry_4
C9 N2 N3 C11 -8.2(2) . . . .
C9 N2 N3 C13 -179.44(15) . . . .
C1 O1 C2 C3 5.4(3) . . . .
C1 O1 C2 C7 -174.41(17) . . . .
O1 C2 C3 C4 178.90(17) . . . .
C7 C2 C3 C4 -1.3(3) . . . .
C2 C3 C4 C5 0.7(3) . . . .
C3 C4 C5 C6 0.2(3) . . . .
C3 C4 C5 C8 176.58(18) . . . .
C4 C5 C6 C7 -0.5(3) . . . .
C8 C5 C6 C7 -176.87(18) . . . .
C5 C6 C7 C2 -0.1(3) . . . .
O1 C2 C7 C6 -179.17(17) . . . .
C3 C2 C7 C6 1.0(3) . . . .
C4 C5 C8 C9 142.17(18) . . . .
C6 C5 C8 C9 -41.5(3) . . . .
N3 N2 C9 C10 -0.4(2) . . . .
N3 N2 C9 C8 179.09(14) . . . .
C5 C8 C9 N2 100.4(2) . . . .
C5 C8 C9 C10 -80.1(2) . . . .
C11 N1 C10 O2 172.85(17) . . . .
C11 N1 C10 C9 -9.2(2) . . . .
N2 C9 C10 O2 -172.78(17) . . . .
C8 C9 C10 O2 7.8(3) . . . .
N2 C9 C10 N1 9.3(3) . . . .
C8 C9 C10 N1 -170.13(16) . . . .
C10 N1 C11 N3 1.3(3) . . . .
C10 N1 C11 S1 179.59(13) . . . .
N2 N3 C11 N1 8.4(3) . . . .
C13 N3 C11 N1 -179.92(17) . . . .
N2 N3 C11 S1 -170.17(12) . . . .
C13 N3 C11 S1 1.53(19) . . . .
C12 S1 C11 N1 -178.97(17) . . . .
C12 S1 C11 N3 -0.42(13) . . . .
C11 S1 C12 C13 -0.81(15) . . . .
S1 C12 C13 N3 1.8(2) . . . .
S1 C12 C13 C14 -178.56(14) . . . .
C11 N3 C13 C12 -2.2(2) . . . .
N2 N3 C13 C12 169.53(15) . . . .
C11 N3 C13 C14 178.14(15) . . . .
N2 N3 C13 C14 -10.2(3) . . . .
C12 C13 C14 C15 -51.2(3) . . . .
N3 C13 C14 C15 128.46(18) . . . .
C12 C13 C14 C19 123.6(2) . . . .
N3 C13 C14 C19 -56.7(2) . . . .
C19 C14 C15 C16 0.9(3) . . . .
C13 C14 C15 C16 175.84(16) . . . .
C14 C15 C16 C17 -0.4(3) . . . .
C15 C16 C17 C18 -0.3(3) . . . .
C16 C17 C18 C19 0.6(3) . . . .
C20 O3 C19 C18 10.0(2) . . . .
C20 O3 C19 C14 -168.45(15) . . . .
C17 C18 C19 O3 -178.55(16) . . . .
C17 C18 C19 C14 -0.1(3) . . . .
C15 C14 C19 O3 177.95(15) . . . .
C13 C14 C19 O3 3.2(2) . . . .
C15 C14 C19 C18 -0.6(2) . . . .
C13 C14 C19 C18 -175.39(16) . . . .
C19 O3 C20 C21 74.2(2) . . . .
C22 N4 C21 O4 177.00(19) . . . .
C24 N4 C21 O4 6.1(3) . . . .
C22 N4 C21 C20 -0.1(3) . . . .
C24 N4 C21 C20 -171.06(18) . . . .
O3 C20 C21 O4 -6.0(3) . . . .
O3 C20 C21 N4 171.16(16) . . . .
C21 N4 C22 C23 113.8(2) . . . .
C24 N4 C22 C23 -75.3(3) . . . .
C21 N4 C24 C25 -82.5(3) . . . .
C22 N4 C24 C25 105.8(3) . . . .
